data_2003900
loop_
_publ_author_name
'Leonard, G. A.'
'Hunter, W. N.'
'Berger, B. J.'
'Fairlamb, A. H.'

_publ_section_title
;
 <i>p</i>-(4,6-Diamino-<i>s</i>-triazin-2-yl)aminophenylarsonic Acid
 Dihydrate
;
_journal_issue 9
_journal_name_full 'Acta Crystallographica Section C'
_journal_page_first 1953
_journal_page_last 1955
_journal_paper_doi 10.1107/S0108270195003453
_journal_volume 51
_journal_year 1995
_chemical_compound_source 'evaporation of aqueous solution'
_chemical_formula_moiety 'C9 H9 As N6 O3 , 2H2 O'
_chemical_formula_sum 'C9 H13 As N6 O5'
_chemical_formula_weight 360.16
_space_group_IT_number 15
_symmetry_cell_setting monoclinic
_symmetry_space_group_name_Hall '-C 2yc'
_symmetry_space_group_name_H-M 'C 1 2/c 1'
_atom_type_scat_source 'Cromer & Waber (1974)'
_cell_angle_alpha 90
_cell_angle_beta 102.14(1)
_cell_angle_gamma 90
_cell_formula_units_Z 8
_cell_length_a 17.862(4)
_cell_length_b 6.849(2)
_cell_length_c 23.065(2)
_cell_measurement_reflns_used 25
_cell_measurement_temperature 299(1)
_cell_measurement_theta_max 35.5
_cell_measurement_theta_min 29.6
_cell_volume 2758.6(10)
_diffrn_measurement_device 'Rigaku AFC-5'
_diffrn_measurement_method \w/2\q
_diffrn_radiation_type CuK\a
_diffrn_radiation_wavelength 1.5418
_diffrn_reflns_av_R_equivalents 0.062
_diffrn_reflns_limit_h_max 20
_diffrn_reflns_limit_h_min -19
_diffrn_reflns_limit_k_max 6
_diffrn_reflns_limit_k_min -3
_diffrn_reflns_limit_l_max 24
_diffrn_reflns_limit_l_min -25
_diffrn_reflns_number 2332
_diffrn_reflns_theta_max 120
_diffrn_standards_decay_% 2
_diffrn_standards_interval_count 150
_diffrn_standards_number 3
_exptl_absorpt_coefficient_mu 0.367
_exptl_absorpt_correction_T_max 1.0
_exptl_absorpt_correction_T_min 0.85
_exptl_absorpt_correction_type 'empirical, 3 \y scans'
_exptl_crystal_colour straw
_exptl_crystal_density_diffrn 1.744
_exptl_crystal_description block
_exptl_crystal_size_max 0.23
_exptl_crystal_size_mid 0.12
_exptl_crystal_size_min 0.08
_refine_diff_density_max 1.18
_refine_diff_density_min -0.88
_refine_ls_extinction_method none
_refine_ls_hydrogen_treatment refall
_refine_ls_number_parameters 190
_refine_ls_number_reflns 1629
_refine_ls_R_factor_obs 0.075
_refine_ls_shift/esd_max <0.06
_refine_ls_structure_factor_coef F
_refine_ls_weighting_details 'w = 4F~o~^2^/\s^2^(F~o~)^2^'
_refine_ls_weighting_scheme calc
_refine_ls_wR_factor_obs 0.098
_reflns_number_observed 1629
_reflns_number_total 2248
_reflns_observed_criterion I>3\s(I)
_cod_data_source_file hu1147.cif
_cod_data_source_block hu1147a
_cod_depositor_comments
;
The following automatic conversions were performed:

'_refine_ls_weighting_scheme' value 'w = 4F~o~^2^/\s^2^(F~o~)^2^' was
changed to 'calc'. New tag '_refine_ls_weighting_details' was
created. The value of the new tag was set to 'w =
4F~o~^2^/\s^2^(F~o~)^2^'.

Automatic conversion script
Id: cif_fix_values 3143 2015-03-26 13:38:13Z robertas 
;
_cod_original_cell_volume 2758.0(10)
_cod_original_sg_symbol_H-M 'C 2/c'
_cod_database_code 2003900

loop_
_symmetry_equiv_pos_as_xyz
x,y,z
x,-y,1/2+z
-x,-y,-z
-x,y,1/2-z
1/2+x,1/2+y,z
1/2+x,1/2-y,1/2+z
1/2-x,1/2-y,-z
1/2-x,1/2+y,1/2-z

loop_
_atom_site_label
_atom_site_fract_x
_atom_site_fract_y
_atom_site_fract_z
_atom_site_B_iso_or_equiv
As .28473(6) .1959(2) .68092(5) 3.18(6)
O1 .2035(5) .240(1) .6428(4) 6.6(5)
O2 .2949(5) -.026(1) .7150(4) 6.4(5)
O3 .3119(4) .359(1) .7373(4) 5.5(4)
O4 .6831(4) .148(1) .6485(3) 5.6(4)
O5 .3960(4) .681(1) .7238(3) 3.9(3)
N1 .5530(4) .233(1) .5550(3) 2.2(3)
N2 .6338(4) .258(1) .4906(3) 1.8(3)
N3 .4964(4) .268(1) .4552(3) 1.9(3)
N4 .5797(4) .289(1) .3886(3) 2.2(3)
N5 .7101(4) .279(1) .4226(3) 3.1(4)
N6 .4498(4) .303(1) .3552(3) 3.1(4)
C1 .3654(5) .206(1) .6388(4) 2.3(4)
C2 .4402(6) .204(2) .6696(4) 3.8(5)
C3 .5006(5) .212(2) .6409(4) 3.3(4)
C4 .4862(5) .225(1) .5792(4) 1.8(3)
C5 .4115(5) .230(1) .5468(4) 2.2(4)
C6 .3516(5) .221(1) .5776(4) 2.3(4)
C7 .5599(5) .255(1) .4976(4) 1.7(3)
C8 .6411(5) .276(1) .4349(4) 2.3(4)
C9 .5084(5) .285(1) .3999(4) 2.2(4)
H1 .4507 .1969 .7114 4.6
H2 .5515 .2094 .6629 3.9
H3 .4012 .2393 .5050 2.6
H4 .3005 .2270 .5556 2.8
H5 .5999 .2207 .5830 2.6
H6 .7543 .2691 .4538 3.7
H7 .7157 .2916 .3828 3.7
H8 .3991 .3027 .3622 3.7
H9 .4578 .3144 .3160 3.7

loop_
_geom_angle_atom_site_label_1
_geom_angle_atom_site_label_2
_geom_angle_atom_site_label_3
_geom_angle
_geom_angle_publ_flag
O1 As O2 115.4(5) yes
O1 As O3 112.6(5) yes
O1 As C1 114.8(4) yes
O2 As O3 104.4(5) yes
O2 As C1 104.4(4) yes
O3 As C1 103.9(4) yes
C4 N1 C7 129.8(7) yes
C7 N2 C8 114.2(7) yes
C7 N3 C9 114.9(7) yes
C8 N4 C9 118.9(7) yes
AS C1 C2 119.6(7) yes
AS C1 C6 122.1(7) yes
C2 C1 C6 118.2(8) yes
C1 C2 C3 121.7(9) yes
C2 C3 C4 119.7(9) yes
N1 C4 C3 114.4(7) yes
N1 C4 C5 125.4(8) yes
C3 C4 C5 120.3(8) yes
C4 C5 C6 118.3(8) yes
C1 C6 C5 121.8(8) yes
N1 C7 N2 113.7(7) yes
N1 C7 N3 118.8(7) yes
N2 C7 N3 127.4(8) yes
N2 C8 N4 122.6(8) yes
N2 C8 N5 119.8(8) yes
N4 C8 N5 117.6(8) yes
N3 C9 N4 121.9(8) yes
N3 C9 N6 119.7(8) yes
N4 C9 N6 118.4(8) yes

loop_
_geom_bond_atom_site_label_1
_geom_bond_atom_site_label_2
_geom_bond_distance
_geom_bond_publ_flag
As O1 1.560(9) yes
As O2 1.705(8) yes
As O3 1.708(8) yes
As C1 1.901(8) yes
N1 C4 1.420(10) yes
N1 C7 1.370(10) yes
N2 C7 1.360(10) yes
N2 C8 1.320(10) yes
N3 C7 1.330(10) yes
N3 C9 1.340(10) yes
N4 C8 1.360(10) yes
N4 C9 1.350(10) yes
N5 C8 1.320(10) yes
N6 C9 1.310(10) yes
C1 C2 1.380(10) yes
C1 C6 1.380(10) yes
C2 C3 1.380(10) yes
C3 C4 1.390(10) yes
C4 C5 1.390(10) yes
C5 C6 1.410(10) yes
N1 H5 .947 no
N5 H6 .954 no
N5 H7 .947 no
N6 H8 .953 no
N6 H9 .948 no
C2 H1 .944 no
C3 H2 .942 no
C5 H3 .945 no
C6 H4 .947 no
